data_2200164
loop_
_publ_author_name
'Parvez, Masood'
'Simion, Dan V.'
'Sorensen, Ted S.'

_publ_section_title
;
 A chiral <i>C</i>~2~ axially symmetric naphthalene derivative of a
 bicyclooctane diketal
;
_journal_issue 4
_journal_name_full 'Acta Crystallographica Section E'
_journal_page_first o346
_journal_page_last o348
_journal_paper_doi 10.1107/S1600536801004457
_journal_volume 57
_journal_year 2001
_chemical_formula_moiety 'C26 H30 O4'
_chemical_formula_sum 'C26 H30 O4'
_chemical_formula_weight 406.50
_chemical_name_common 'bis Ketal'
_chemical_name_systematic
;
(-)-(4R,5R,4'''R,5'''R)-Dispiro[1,3-(4,5-dimethyl)-
dioxalane-2,3'-[1',5'-(1'',8''-naphthalene)]-
bicyclo[3.3.0]octane-7',2'''-[1,3]-
(4''',5'''-dimethyl)-dioxalane]
;
_space_group_IT_number 4
_symmetry_cell_setting monoclinic
_symmetry_space_group_name_Hall 'P 2yb'
_symmetry_space_group_name_H-M 'P 1 21 1'
_cell_angle_alpha 90.00
_cell_angle_beta 105.362(12)
_cell_angle_gamma 90.00
_cell_formula_units_Z 4
_cell_length_a 8.1172(11)
_cell_length_b 22.523(4)
_cell_length_c 12.5352(13)
_cell_measurement_reflns_used 25
_cell_measurement_temperature 200(2)
_cell_measurement_theta_max 15.0
_cell_measurement_theta_min 10.0
_cell_volume 2209.9(6)
_computing_cell_refinement 'MSC/AFC Diffractometer Control Software'
_computing_data_collection
;MSC/AFC Diffractometer Control Software (Molecular Structure Corporation,
 1988)
;
_computing_data_reduction 'TEXSAN (Molecular Structure Corporation, 1994)'
_computing_molecular_graphics TEXSAN
_computing_publication_material 'SHELXL97 (Sheldrick, 1997)'
_computing_structure_refinement 'SHELXL97 (Sheldrick, 1997)'
_computing_structure_solution 'SAPI91 (Fan, 1991)'
_diffrn_ambient_temperature 200(2)
_diffrn_measured_fraction_theta_full .99
_diffrn_measured_fraction_theta_max .99
_diffrn_measurement_device_type 'Rigaku AFC-6S'
_diffrn_measurement_method \w/2\q
_diffrn_radiation_monochromator graphite
_diffrn_radiation_source 'fine-focus sealed tube'
_diffrn_radiation_type MoK\a
_diffrn_radiation_wavelength .71069
_diffrn_reflns_av_R_equivalents .05
_diffrn_reflns_av_sigmaI/netI .07
_diffrn_reflns_limit_h_max 9
_diffrn_reflns_limit_h_min 0
_diffrn_reflns_limit_k_max 26
_diffrn_reflns_limit_k_min 0
_diffrn_reflns_limit_l_max 14
_diffrn_reflns_limit_l_min -14
_diffrn_reflns_number 4276
_diffrn_reflns_theta_full 25.0
_diffrn_reflns_theta_max 25.0
_diffrn_reflns_theta_min 2.5
_diffrn_standards_decay_% <0.1
_diffrn_standards_interval_count 200
_diffrn_standards_number 3
_exptl_absorpt_coefficient_mu .08
_exptl_absorpt_correction_type none
_exptl_crystal_colour colourless
_exptl_crystal_density_diffrn 1.222
_exptl_crystal_density_meas ?
_exptl_crystal_density_method 'not measured'
_exptl_crystal_description prism
_exptl_crystal_F_000 872
_exptl_crystal_size_max .50
_exptl_crystal_size_mid .40
_exptl_crystal_size_min .32
_refine_diff_density_max .47
_refine_diff_density_min -.52
_refine_ls_abs_structure_details '(Flack, 1983)'
_refine_ls_abs_structure_Flack 0(4)
_refine_ls_extinction_method none
_refine_ls_goodness_of_fit_ref 1.07
_refine_ls_hydrogen_treatment constr
_refine_ls_matrix_type full
_refine_ls_number_parameters 549
_refine_ls_number_reflns 3990
_refine_ls_number_restraints 1
_refine_ls_restrained_S_all 1.07
_refine_ls_R_factor_all .151
_refine_ls_R_factor_gt .063
_refine_ls_shift/su_max <0.001
_refine_ls_shift/su_mean .000
_refine_ls_structure_factor_coef Fsqd
_refine_ls_weighting_details 'calc w = 1/[\s^2^(Fo^2^)+(0.0563P)^2^+10.0719P] where P = (Fo^2^+2Fc^2^)/3'
_refine_ls_weighting_scheme calc
_refine_ls_wR_factor_ref .239
_reflns_number_gt 2388
_reflns_number_total 3990
_reflns_threshold_expression I>2\s(I)
_cod_data_source_file cv6010.cif
_cod_data_source_block I
_cod_depositor_comments
;
The following automatic conversions were performed:

'_exptl_crystal_density_meas' value 'not measured' was changed to '?'
- the value is perceived as not measured.

Automatic conversion script
Id: cif_fix_values 3008 2015-01-20 13:52:24Z robertas 
;
_cod_original_cell_volume 2209.9(5)
_cod_original_sg_symbol_H-M 'P 21'
_cod_database_code 2200164
_cod_database_fobs_code 2200164

loop_
_symmetry_equiv_pos_as_xyz
'x, y, z'
'-x, y+1/2, -z'

loop_
_atom_site_label
_atom_site_fract_x
_atom_site_fract_y
_atom_site_fract_z
_atom_site_U_iso_or_equiv
_atom_site_adp_type
_atom_site_calc_flag
_atom_site_refinement_flags
_atom_site_occupancy
_atom_site_disorder_assembly
_atom_site_disorder_group
_atom_site_type_symbol
O1A .6601(9) .6057(4) .5693(6) .043(2) Uani d . 1 . . O
O2A .7519(9) .5093(4) .5993(6) .042(2) Uani d . 1 . . O
O3A .3773(9) .6959(4) .8571(6) .041(2) Uani d . 1 . . O
O4A .4220(9) .7458(4) .7120(6) .042(2) Uani d . 1 . . O
C1A .4957(11) .5518(5) .9261(8) .027(2) Uani d . 1 . . C
C2A .3754(12) .5512(5) .8210(8) .029(2) Uani d . 1 . . C
C3A .2213(13) .5253(6) .8104(9) .036(3) Uani d . 1 . . C
H3A .1372 .5258 .7413 .043 Uiso calc R 1 . . H
C4A .1872(14) .4974(6) .9041(9) .041(3) Uani d . 1 . . C
H4A .0808 .4780 .8964 .049 Uiso calc R 1 . . H
C5A .3059(14) .4981(6) 1.0061(9) .044(3) Uani d . 1 . . C
H5A .2779 .4803 1.0678 .052 Uiso calc R 1 . . H
C6A .4647(13) .5241(5) 1.0201(8) .035(3) Uani d . 1 . . C
C7A .6014(15) .5303(6) 1.1187(9) .041(3) Uani d . 1 . . C
H7A .5891 .5133 1.1855 .049 Uiso calc R 1 . . H
C8A .7445(14) .5591(6) 1.1199(8) .040(3) Uani d . 1 . . C
H8A .8327 .5610 1.1870 .048 Uiso calc R 1 . . H
C9A .7703(12) .5873(6) 1.0235(9) .039(3) Uani d . 1 . . C
H9A .8736 .6080 1.0267 .046 Uiso calc R 1 . . H
C10A .6446(11) .5842(5) .9270(8) .029(2) Uani d . 1 . . C
C11A .6374(11) .6049(5) .8119(8) .027(2) Uani d . 1 . . C
C12A .4540(11) .5823(5) .7382(8) .029(2) Uani d . 1 . . C
C13A .4914(12) .5408(5) .6517(8) .035(3) Uani d . 1 . . C
H13A .4064 .5464 .5795 .042 Uiso calc R 1 . . H
H13B .4878 .4989 .6748 .042 Uiso calc R 1 . . H
C14A .6696(13) .5570(5) .6433(8) .033(2) Uani d . 1 . . C
C15A .7672(12) .5728(5) .7614(8) .034(3) Uani d . 1 . . C
H15A .8650 .5991 .7616 .041 Uiso calc R 1 . . H
H15B .8109 .5365 .8041 .041 Uiso calc R 1 . . H
C16A .6343(12) .6735(5) .7988(9) .032(2) Uani d . 1 . . C
H16A .6915 .6929 .8698 .038 Uiso calc R 1 . . H
H16B .6925 .6857 .7422 .038 Uiso calc R 1 . . H
C17A .4451(12) .6901(6) .7628(8) .033(3) Uani d . 1 . . C
C18A .3608(12) .6399(6) .6863(8) .037(3) Uani d . 1 . . C
H18A .3741 .6461 .6109 .045 Uiso calc R 1 . . H
H18B .2374 .6377 .6821 .045 Uiso calc R 1 . . H
C19A .7947(13) .5967(6) .5146(9) .040(3) Uani d . 1 . . C
H19A .9071 .6071 .5668 .048 Uiso calc R 1 . . H
C20A .7845(14) .5308(6) .4984(9) .043(3) Uani d . 1 . . C
H20A .6823 .5218 .4359 .052 Uiso calc R 1 . . H
C21A .7666(15) .6345(6) .4135(9) .041(3) Uani d . 1 . . C
H21A .7381 .6750 .4309 .062 Uiso calc R 1 . . H
H21B .6724 .6181 .3551 .062 Uiso calc R 1 . . H
H21C .8709 .6351 .3881 .062 Uiso calc R 1 . . H
C22A .9378(16) .4994(7) .4765(11) .059(4) Uani d . 1 . . C
H22A .9308 .4568 .4907 .088 Uiso calc R 1 . . H
H22B 1.0430 .5156 .5255 .088 Uiso calc R 1 . . H
H22C .9386 .5055 .3993 .088 Uiso calc R 1 . . H
C23A .2543(12) .7421(6) .8358(9) .042(3) Uani d . 1 . . C
H23A .2924 .7737 .8932 .050 Uiso calc R 1 . . H
C24A .2593(13) .7674(6) .7240(10) .046(3) Uani d . 1 . . C
H24A .1646 .7496 .6648 .055 Uiso calc R 1 . . H
C25A .0789(13) .7206(7) .8399(12) .065(4) Uani d . 1 . . C
H25A .0873 .7013 .9113 .098 Uiso calc R 1 . . H
H25B .0355 .6920 .7800 .098 Uiso calc R 1 . . H
H25C .0006 .7544 .8312 .098 Uiso calc R 1 . . H
C26A .2541(17) .8336(8) .7124(13) .075(5) Uani d . 1 . . C
H26A .2566 .8444 .6371 .113 Uiso calc R 1 . . H
H26B .3533 .8510 .7655 .113 Uiso calc R 1 . . H
H26C .1490 .8488 .7269 .113 Uiso calc R 1 . . H
O1B .7745(9) .7946(4) 1.4027(6) .042(2) Uani d . 1 . . O
O2B .6671(10) .8896(4) 1.3713(6) .047(2) Uani d . 1 . . O
O3B 1.1294(9) .7188(4) 1.1486(6) .0375(18) Uani d . 1 . . O
O4B 1.0682(9) .6634(4) 1.2840(6) .0382(19) Uani d . 1 . . O
C1B .9855(12) .8542(5) 1.0664(8) .031(2) Uani d . 1 . . C
C2B .8361(12) .8237(5) 1.0578(8) .030(2) Uani d . 1 . . C
C3B .7173(12) .8183(6) .9557(8) .038(3) Uani d . 1 . . C
H3B .6132 .7973 .9479 .045 Uiso calc R 1 . . H
C4B .7562(15) .8448(6) .8657(9) .044(3) Uani d . 1 . . C
H4B .6764 .8412 .7953 .053 Uiso calc R 1 . . H
C5B .9031(15) .8758(6) .8729(9) .044(3) Uani d . 1 . . C
H5B .9225 .8938 .8087 .052 Uiso calc R 1 . . H
C6B 1.0305(13) .8813(5) .9792(8) .033(3) Uani d . 1 . . C
C7B 1.1854(15) .9122(7) 1.0013(10) .051(3) Uani d . 1 . . C
H7B 1.2195 .9317 .9434 .061 Uiso calc R 1 . . H
C8B 1.2871(14) .9139(6) 1.1075(11) .050(3) Uani d . 1 . . C
H8B 1.3941 .9337 1.1211 .060 Uiso calc R 1 . . H
C9B 1.2418(13) .8883(6) 1.1967(10) .041(3) Uani d . 1 . . C
H9B 1.3136 .8924 1.2696 .049 Uiso calc R 1 . . H
C10B 1.0916(12) .8569(5) 1.1776(8) .032(2) Uani d . 1 . . C
C11B 1.0018(12) .8261(5) 1.2527(8) .030(2) Uani d . 1 . . C
C12B .8307(12) .7992(5) 1.1705(8) .029(2) Uani d . 1 . . C
C13B .6837(13) .8255(6) 1.2124(8) .037(3) Uani d . 1 . . C
H13C .6322 .8600 1.1669 .045 Uiso calc R 1 . . H
H13D .5938 .7953 1.2093 .045 Uiso calc R 1 . . H
C14B .7645(13) .8443(5) 1.3311(8) .037(3) Uani d . 1 . . C
C15B .9406(13) .8680(6) 1.3312(8) .040(3) Uani d . 1 . . C
H15C 1.0192 .8667 1.4065 .048 Uiso calc R 1 . . H
H15D .9330 .9094 1.3038 .048 Uiso calc R 1 . . H
C16B 1.0984(13) .7706(6) 1.3120(8) .039(3) Uani d . 1 . . C
H16C 1.2236 .7760 1.3274 .046 Uiso calc R 1 . . H
H16D 1.0691 .7629 1.3825 .046 Uiso calc R 1 . . H
C17B 1.0382(12) .7203(6) 1.2313(8) .035(3) Uani d . 1 . . C
C18B .8486(12) .7322(5) 1.1816(9) .034(3) Uani d . 1 . . C
H18C .8084 .7129 1.1083 .041 Uiso calc R 1 . . H
H18D .7808 .7167 1.2306 .041 Uiso calc R 1 . . H
C19B .7526(14) .8178(6) 1.5039(8) .040(3) Uani d . 1 . . C
H19B .8619 .8361 1.5476 .047 Uiso calc R 1 . . H
C20B .6218(14) .8648(6) 1.4661(8) .044(3) Uani d . 1 . . C
H20B .5056 .8465 1.4422 .053 Uiso calc R 1 . . H
C21B .703(2) .7680(7) 1.5691(11) .068(4) Uani d . 1 . . C
H21D .7945 .7384 1.5871 .102 Uiso calc R 1 . . H
H21E .5976 .7493 1.5250 .102 Uiso calc R 1 . . H
H21F .6833 .7838 1.6376 .102 Uiso calc R 1 . . H
C22B .6209(19) .9145(7) 1.5449(11) .066(4) Uani d . 1 . . C
H22D .5367 .9443 1.5088 .099 Uiso calc R 1 . . H
H22E .7345 .9326 1.5673 .099 Uiso calc R 1 . . H
H22F .5908 .8990 1.6104 .099 Uiso calc R 1 . . H
C23B 1.2745(13) .6818(6) 1.1931(9) .042(3) Uani d . 1 . . C
H23B 1.3569 .7034 1.2543 .050 Uiso calc R 1 . . H
C24B 1.1907(13) .6323(6) 1.2415(9) .044(3) Uani d . 1 . . C
H24B 1.1286 .6056 1.1802 .052 Uiso calc R 1 . . H
C25B 1.3598(16) .6670(7) 1.1047(10) .057(4) Uani d . 1 . . C
H25D 1.3923 .7037 1.0736 .085 Uiso calc R 1 . . H
H25E 1.2810 .6443 1.0461 .085 Uiso calc R 1 . . H
H25F 1.4623 .6432 1.1363 .085 Uiso calc R 1 . . H
C26B 1.3017(16) .5952(7) 1.3310(11) .063(4) Uani d . 1 . . C
H26D 1.2302 .5724 1.3680 .094 Uiso calc R 1 . . H
H26E 1.3786 .6211 1.3849 .094 Uiso calc R 1 . . H
H26F 1.3693 .5680 1.2987 .094 Uiso calc R 1 . . H

loop_
_atom_site_aniso_label
_atom_site_aniso_U_11
_atom_site_aniso_U_22
_atom_site_aniso_U_33
_atom_site_aniso_U_12
_atom_site_aniso_U_13
_atom_site_aniso_U_23
O1A .040(4) .064(6) .035(4) .011(4) .026(3) .009(4)
O2A .052(4) .046(5) .040(4) .018(4) .031(4) .012(4)
O3A .032(4) .059(6) .038(4) .005(4) .019(3) -.005(4)
O4A .033(4) .042(5) .055(5) .016(4) .019(4) .014(4)
C1A .024(5) .033(6) .026(5) -.001(4) .008(4) -.001(5)
C2A .028(5) .036(7) .025(5) .003(5) .010(4) .001(5)
C3A .030(5) .046(8) .032(5) -.011(5) .007(4) -.004(5)
C4A .036(6) .044(8) .048(7) -.012(5) .023(5) .000(6)
C5A .053(7) .049(9) .039(6) -.011(6) .029(6) .006(6)
C6A .041(6) .036(7) .035(6) .002(5) .020(5) .001(5)
C7A .056(7) .043(8) .029(6) .010(6) .021(5) .006(5)
C8A .044(6) .054(8) .021(5) .010(6) .005(5) .001(5)
C9A .029(5) .049(8) .035(6) -.004(5) .005(4) -.001(5)
C10A .025(5) .038(7) .026(5) .007(5) .009(4) -.004(5)
C11A .023(4) .035(7) .024(5) -.003(4) .011(4) .004(4)
C12A .023(4) .038(7) .025(5) -.005(5) .005(4) -.002(5)
C13A .036(5) .045(7) .027(5) -.005(5) .015(4) -.002(5)
C14A .042(6) .033(6) .029(5) -.004(5) .018(5) -.009(5)
C15A .026(5) .048(7) .031(5) .009(5) .013(4) .004(5)
C16A .024(5) .038(7) .032(5) .004(5) .007(4) .004(5)
C17A .021(5) .051(8) .031(5) .009(5) .011(4) .004(5)
C18A .026(5) .056(8) .028(5) .003(5) .005(4) .005(5)
C19A .037(5) .053(8) .034(6) .010(5) .019(5) -.002(5)
C20A .049(6) .056(8) .032(6) .017(6) .023(5) .012(6)
C21A .059(7) .033(7) .039(6) .002(6) .027(5) .004(5)
C22A .066(8) .071(11) .053(8) .022(7) .039(7) -.001(7)
C23A .025(5) .055(8) .047(6) .001(5) .012(5) -.002(6)
C24A .029(5) .055(8) .056(7) .019(5) .015(5) .018(6)
C25A .028(6) .093(12) .080(9) .017(7) .024(6) .033(9)
C26A .051(8) .089(13) .093(11) .027(8) .032(8) .029(10)
O1B .055(5) .044(5) .036(4) .017(4) .028(4) .013(4)
O2B .062(5) .055(6) .037(4) .028(4) .035(4) .010(4)
O3B .037(4) .045(5) .037(4) .006(4) .021(3) .005(4)
O4B .046(4) .032(5) .044(4) -.004(4) .024(3) .004(4)
C1B .031(5) .037(7) .027(5) .009(5) .011(4) -.005(5)
C2B .030(5) .032(6) .028(5) -.003(5) .010(4) -.005(5)
C3B .027(5) .054(8) .031(5) .004(5) .006(4) -.011(5)
C4B .050(7) .051(8) .028(6) .014(6) .003(5) -.005(5)
C5B .056(7) .052(9) .032(6) .014(6) .027(5) .000(6)
C6B .041(6) .029(7) .035(6) .009(5) .018(5) .005(5)
C7B .047(7) .064(10) .054(8) .007(7) .035(6) .004(7)
C8B .032(6) .045(8) .079(9) .003(5) .025(6) .009(7)
C9B .028(5) .044(8) .048(7) -.008(5) .006(5) -.006(6)
C10B .027(5) .041(7) .027(5) .010(5) .008(4) -.004(5)
C11B .031(5) .034(7) .026(5) -.011(5) .009(4) -.002(5)
C12B .025(5) .033(6) .030(5) .006(4) .011(4) .000(5)
C13B .040(6) .045(7) .031(5) .017(5) .017(5) .009(5)
C14B .044(6) .038(7) .034(6) .007(5) .019(5) .004(5)
C15B .042(6) .052(8) .029(5) .009(6) .014(5) .000(5)
C16B .033(5) .058(8) .026(5) .007(5) .009(4) .005(5)
C17B .029(5) .053(8) .031(5) .012(5) .019(4) .020(6)
C18B .034(5) .038(7) .035(5) .000(5) .016(4) .006(5)
C19B .052(7) .042(7) .032(6) .008(6) .024(5) .005(5)
C20B .047(6) .061(8) .033(6) .008(6) .028(5) .007(6)
C21B .115(12) .053(10) .056(8) .011(9) .057(8) .009(7)
C22B .099(11) .064(10) .049(7) .029(9) .042(8) .021(7)
C23B .031(5) .064(9) .031(5) .009(5) .011(5) .001(5)
C24B .032(5) .056(8) .042(6) .018(6) .009(5) .007(6)
C25B .053(7) .072(10) .054(8) .013(7) .029(6) -.005(7)
C26B .049(7) .076(11) .066(8) .022(7) .020(6) .024(8)

loop_
_atom_type_symbol
_atom_type_description
_atom_type_scat_dispersion_real
_atom_type_scat_dispersion_imag
_atom_type_scat_source
C C .0033 .0016 'International Tables Vol C Tables 4.2.6.8 and 6.1.1.4'
H H .0000 .0000 'International Tables Vol C Tables 4.2.6.8 and 6.1.1.4'
O O .0106 .0060 'International Tables Vol C Tables 4.2.6.8 and 6.1.1.4'

loop_
_geom_angle_atom_site_label_1
_geom_angle_atom_site_label_2
_geom_angle_atom_site_label_3
_geom_angle
_geom_angle_publ_flag
C14A O1A C19A 106.4(8) n
C20A O2A C14A 107.1(8) n
C23A O3A C17A 108.4(8) n
C17A O4A C24A 105.7(8) n
C10A C1A C6A 124.3(9) n
C10A C1A C2A 113.0(9) n
C6A C1A C2A 122.7(9) n
C3A C2A C1A 119.1(9) n
C3A C2A C12A 132.3(9) n
C1A C2A C12A 108.6(8) n
C2A C3A C4A 119.1(10) n
C2A C3A H3A 120.5 n
C4A C3A H3A 120.5 n
C5A C4A C3A 121.2(10) n
C5A C4A H4A 119.4 n
C3A C4A H4A 119.4 n
C4A C5A C6A 121.3(10) n
C4A C5A H5A 119.3 n
C6A C5A H5A 119.3 n
C5A C6A C1A 116.5(10) n
C5A C6A C7A 129.3(10) n
C1A C6A C7A 114.1(9) n
C8A C7A C6A 122.2(11) n
C8A C7A H7A 118.9 n
C6A C7A H7A 118.9 n
C7A C8A C9A 122.2(10) n
C7A C8A H8A 118.9 n
C9A C8A H8A 118.9 n
C10A C9A C8A 118.9(10) n
C10A C9A H9A 120.5 n
C8A C9A H9A 120.5 n
C9A C10A C1A 118.3(10) n
C9A C10A C11A 131.7(9) n
C1A C10A C11A 109.7(8) n
C10A C11A C15A 113.0(8) n
C10A C11A C16A 113.9(9) n
C15A C11A C16A 114.6(9) n
C10A C11A C12A 104.3(8) n
C15A C11A C12A 104.1(8) n
C16A C11A C12A 105.4(8) n
C13A C12A C2A 113.7(9) n
C13A C12A C18A 112.5(8) n
C2A C12A C18A 115.0(8) n
C13A C12A C11A 105.9(7) n
C2A C12A C11A 104.1(7) n
C18A C12A C11A 104.4(9) n
C12A C13A C14A 105.9(8) n
C12A C13A H13A 110.6 n
C14A C13A H13A 110.6 n
C12A C13A H13B 110.6 n
C14A C13A H13B 110.6 n
H13A C13A H13B 108.7 n
O1A C14A O2A 105.9(7) n
O1A C14A C13A 109.9(9) n
O2A C14A C13A 113.0(9) n
O1A C14A C15A 112.2(9) n
O2A C14A C15A 111.7(8) n
C13A C14A C15A 104.3(8) n
C14A C15A C11A 105.8(8) n
C14A C15A H15A 110.6 n
C11A C15A H15A 110.6 n
C14A C15A H15B 110.6 n
C11A C15A H15B 110.6 n
H15A C15A H15B 108.7 n
C17A C16A C11A 105.2(9) n
C17A C16A H16A 110.7 n
C11A C16A H16A 110.7 n
C17A C16A H16B 110.7 n
C11A C16A H16B 110.7 n
H16A C16A H16B 108.8 n
O4A C17A O3A 105.0(9) n
O4A C17A C18A 113.3(8) n
O3A C17A C18A 112.3(9) n
O4A C17A C16A 110.9(9) n
O3A C17A C16A 110.7(8) n
C18A C17A C16A 104.7(9) n
C17A C18A C12A 105.6(8) n
C17A C18A H18A 110.6 n
C12A C18A H18A 110.6 n
C17A C18A H18B 110.6 n
C12A C18A H18B 110.6 n
H18A C18A H18B 108.8 n
O1A C19A C21A 110.9(9) n
O1A C19A C20A 100.4(9) n
C21A C19A C20A 117.3(10) n
O1A C19A H19A 109.2 n
C21A C19A H19A 109.2 n
C20A C19A H19A 109.2 n
O2A C20A C19A 103.3(9) n
O2A C20A C22A 110.6(9) n
C19A C20A C22A 117.9(11) n
O2A C20A H20A 108.2 n
C19A C20A H20A 108.2 n
C22A C20A H20A 108.2 n
C19A C21A H21A 109.5 n
C19A C21A H21B 109.5 n
H21A C21A H21B 109.5 n
C19A C21A H21C 109.5 n
H21A C21A H21C 109.5 n
H21B C21A H21C 109.5 n
C20A C22A H22A 109.5 n
C20A C22A H22B 109.5 n
H22A C22A H22B 109.5 n
C20A C22A H22C 109.5 n
H22A C22A H22C 109.5 n
H22B C22A H22C 109.5 n
O3A C23A C25A 112.3(11) n
O3A C23A C24A 105.0(8) n
C25A C23A C24A 113.9(9) n
O3A C23A H23A 108.5 n
C25A C23A H23A 108.5 n
C24A C23A H23A 108.5 n
O4A C24A C26A 109.1(10) n
O4A C24A C23A 102.5(8) n
C26A C24A C23A 117.0(12) n
O4A C24A H24A 109.3 n
C26A C24A H24A 109.3 n
C23A C24A H24A 109.3 n
C23A C25A H25A 109.5 n
C23A C25A H25B 109.5 n
H25A C25A H25B 109.5 n
C23A C25A H25C 109.5 n
H25A C25A H25C 109.5 n
H25B C25A H25C 109.5 n
C24A C26A H26A 109.5 n
C24A C26A H26B 109.5 n
H26A C26A H26B 109.5 n
C24A C26A H26C 109.5 n
H26A C26A H26C 109.5 n
H26B C26A H26C 109.5 n
C14B O1B C19B 105.9(8) n
C20B O2B C14B 107.1(8) n
C17B O3B C23B 105.2(7) n
C24B O4B C17B 108.5(8) n
C2B C1B C6B 124.9(9) n
C2B C1B C10B 112.9(9) n
C6B C1B C10B 122.2(10) n
C1B C2B C3B 119.9(10) n
C1B C2B C12B 110.4(8) n
C3B C2B C12B 129.6(10) n
C4B C3B C2B 117.5(10) n
C4B C3B H3B 121.3 n
C2B C3B H3B 121.3 n
C5B C4B C3B 123.4(10) n
C5B C4B H4B 118.3 n
C3B C4B H4B 118.3 n
C4B C5B C6B 119.9(11) n
C4B C5B H5B 120.0 n
C6B C5B H5B 120.0 n
C1B C6B C7B 118.3(10) n
C1B C6B C5B 114.4(10) n
C7B C6B C5B 127.2(11) n
C8B C7B C6B 119.1(12) n
C8B C7B H7B 120.5 n
C6B C7B H7B 120.5 n
C7B C8B C9B 123.4(11) n
C7B C8B H8B 118.3 n
C9B C8B H8B 118.3 n
C10B C9B C8B 119.0(10) n
C10B C9B H9B 120.5 n
C8B C9B H9B 120.5 n
C9B C10B C1B 117.9(10) n
C9B C10B C11B 133.1(9) n
C1B C10B C11B 108.8(9) n
C10B C11B C15B 114.2(10) n
C10B C11B C16B 113.7(8) n
C15B C11B C16B 113.2(8) n
C10B C11B C12B 104.6(8) n
C15B C11B C12B 105.7(8) n
C16B C11B C12B 104.0(9) n
C18B C12B C2B 114.7(9) n
C18B C12B C13B 114.4(9) n
C2B C12B C13B 113.0(8) n
C18B C12B C11B 105.7(8) n
C2B C12B C11B 102.9(8) n
C13B C12B C11B 104.5(8) n
C14B C13B C12B 105.6(8) n
C14B C13B H13C 110.6 n
C12B C13B H13C 110.6 n
C14B C13B H13D 110.6 n
C12B C13B H13D 110.6 n
H13C C13B H13D 108.8 n
O1B C14B O2B 106.1(7) n
O1B C14B C13B 109.7(10) n
O2B C14B C13B 113.6(8) n
O1B C14B C15B 112.2(9) n
O2B C14B C15B 110.4(10) n
C13B C14B C15B 105.1(8) n
C14B C15B C11B 104.3(9) n
C14B C15B H15C 110.9 n
C11B C15B H15C 110.9 n
C14B C15B H15D 110.9 n
C11B C15B H15D 110.9 n
H15C C15B H15D 108.9 n
C17B C16B C11B 104.5(8) n
C17B C16B H16C 110.9 n
C11B C16B H16C 110.9 n
C17B C16B H16D 110.9 n
C11B C16B H16D 110.9 n
H16C C16B H16D 108.9 n
O3B C17B O4B 104.9(9) n
O3B C17B C16B 111.5(9) n
O4B C17B C16B 112.1(8) n
O3B C17B C18B 111.7(8) n
O4B C17B C18B 112.0(9) n
C16B C17B C18B 104.8(9) n
C12B C18B C17B 105.9(9) n
C12B C18B H18C 110.6 n
C17B C18B H18C 110.6 n
C12B C18B H18D 110.6 n
C17B C18B H18D 110.6 n
H18C C18B H18D 108.7 n
O1B C19B C20B 103.0(8) n
O1B C19B C21B 109.0(11) n
C20B C19B C21B 115.6(10) n
O1B C19B H19B 109.7 n
C20B C19B H19B 109.7 n
C21B C19B H19B 109.7 n
O2B C20B C19B 102.8(8) n
O2B C20B C22B 107.6(11) n
C19B C20B C22B 116.8(10) n
O2B C20B H20B 109.8 n
C19B C20B H20B 109.8 n
C22B C20B H20B 109.8 n
C19B C21B H21D 109.5 n
C19B C21B H21E 109.5 n
H21D C21B H21E 109.5 n
C19B C21B H21F 109.5 n
H21D C21B H21F 109.5 n
H21E C21B H21F 109.5 n
C20B C22B H22D 109.5 n
C20B C22B H22E 109.5 n
H22D C22B H22E 109.5 n
C20B C22B H22F 109.5 n
H22D C22B H22F 109.5 n
H22E C22B H22F 109.5 n
O3B C23B C25B 109.7(9) n
O3B C23B C24B 100.1(8) n
C25B C23B C24B 118.7(12) n
O3B C23B H23B 109.3 n
C25B C23B H23B 109.3 n
C24B C23B H23B 109.3 n
O4B C24B C26B 109.6(10) n
O4B C24B C23B 102.7(10) n
C26B C24B C23B 117.8(10) n
O4B C24B H24B 108.8 n
C26B C24B H24B 108.8 n
C23B C24B H24B 108.8 n
C23B C25B H25D 109.5 n
C23B C25B H25E 109.5 n
H25D C25B H25E 109.5 n
C23B C25B H25F 109.5 n
H25D C25B H25F 109.5 n
H25E C25B H25F 109.5 n
C24B C26B H26D 109.5 n
C24B C26B H26E 109.5 n
H26D C26B H26E 109.5 n
C24B C26B H26F 109.5 n
H26D C26B H26F 109.5 n
H26E C26B H26F 109.5 n

loop_
_geom_bond_atom_site_label_1
_geom_bond_atom_site_label_2
_geom_bond_site_symmetry_2
_geom_bond_distance
_geom_bond_publ_flag
O1A C14A . 1.424(14) n
O1A C19A . 1.450(11) n
O2A C20A . 1.442(12) n
O2A C14A . 1.450(13) n
O3A C23A . 1.417(14) n
O3A C17A . 1.437(12) n
O4A C17A . 1.396(14) n
O4A C24A . 1.452(12) n
C1A C10A . 1.409(14) n
C1A C6A . 1.414(14) n
C1A C2A . 1.417(13) n
C2A C3A . 1.354(14) n
C2A C12A . 1.526(14) n
C3A C4A . 1.422(16) n
C3A H3A . .9500 n
C4A C5A . 1.382(16) n
C4A H4A . .9500 n
C5A C6A . 1.384(15) n
C5A H5A . .9500 n
C6A C7A . 1.432(15) n
C7A C8A . 1.327(17) n
C7A H7A . .9500 n
C8A C9A . 1.429(16) n
C8A H8A . .9500 n
C9A C10A . 1.362(13) n
C9A H9A . .9500 n
C10A C11A . 1.503(13) n
C11A C15A . 1.545(13) n
C11A C16A . 1.554(16) n
C11A C12A . 1.613(12) n
C12A C13A . 1.521(14) n
C12A C18A . 1.556(16) n
C13A C14A . 1.523(13) n
C13A H13A . .9900 n
C13A H13B . .9900 n
C14A C15A . 1.524(13) n
C15A H15A . .9900 n
C15A H15B . .9900 n
C16A C17A . 1.527(13) n
C16A H16A . .9900 n
C16A H16B . .9900 n
C17A C18A . 1.522(17) n
C18A H18A . .9900 n
C18A H18B . .9900 n
C19A C21A . 1.493(15) n
C19A C20A . 1.497(18) n
C19A H19A . 1.0000 n
C20A C22A . 1.519(15) n
C20A H20A . 1.0000 n
C21A H21A . .9800 n
C21A H21B . .9800 n
C21A H21C . .9800 n
C22A H22A . .9800 n
C22A H22B . .9800 n
C22A H22C . .9800 n
C23A C25A . 1.518(15) n
C23A C24A . 1.524(16) n
C23A H23A . 1.0000 n
C24A C26A . 1.50(2) n
C24A H24A . 1.0000 n
C25A H25A . .9800 n
C25A H25B . .9800 n
C25A H25C . .9800 n
C26A H26A . .9800 n
C26A H26B . .9800 n
C26A H26C . .9800 n
O1B C14B . 1.423(14) n
O1B C19B . 1.426(12) n
O2B C20B . 1.446(12) n
O2B C14B . 1.460(13) n
O3B C17B . 1.425(11) n
O3B C23B . 1.431(13) n
O4B C24B . 1.429(13) n
O4B C17B . 1.433(14) n
C1B C2B . 1.372(14) n
C1B C6B . 1.384(14) n
C1B C10B . 1.433(14) n
C2B C3B . 1.389(14) n
C2B C12B . 1.528(14) n
C3B C4B . 1.384(17) n
C3B H3B . .9500 n
C4B C5B . 1.365(17) n
C4B H4B . .9500 n
C5B C6B . 1.459(15) n
C5B H5B . .9500 n
C6B C7B . 1.400(16) n
C7B C8B . 1.369(17) n
C7B H7B . .9500 n
C8B C9B . 1.391(17) n
C8B H8B . .9500 n
C9B C10B . 1.374(15) n
C9B H9B . .9500 n
C10B C11B . 1.503(14) n
C11B C15B . 1.537(15) n
C11B C16B . 1.557(16) n
C11B C12B . 1.612(13) n
C12B C18B . 1.518(16) n
C12B C13B . 1.543(13) n
C13B C14B . 1.518(14) n
C13B H13C . .9900 n
C13B H13D . .9900 n
C14B C15B . 1.526(15) n
C15B H15C . .9900 n
C15B H15D . .9900 n
C16B C17B . 1.510(17) n
C16B H16C . .9900 n
C16B H16D . .9900 n
C17B C18B . 1.524(13) n
C18B H18C . .9900 n
C18B H18D . .9900 n
C19B C20B . 1.486(15) n
C19B C21B . 1.506(18) n
C19B H19B . 1.0000 n
C20B C22B . 1.493(18) n
C20B H20B . 1.0000 n
C21B H21D . .9800 n
C21B H21E . .9800 n
C21B H21F . .9800 n
C22B H22D . .9800 n
C22B H22E . .9800 n
C22B H22F . .9800 n
C23B C25B . 1.492(15) n
C23B C24B . 1.514(18) n
C23B H23B . 1.0000 n
C24B C26B . 1.493(16) n
C24B H24B . 1.0000 n
C25B H25D . .9800 n
C25B H25E . .9800 n
C25B H25F . .9800 n
C26B H26D . .9800 n
C26B H26E . .9800 n
C26B H26F . .9800 n

loop_
_geom_torsion_atom_site_label_1
_geom_torsion_atom_site_label_2
_geom_torsion_atom_site_label_3
_geom_torsion_atom_site_label_4
_geom_torsion
_geom_torsion_publ_flag
C10A C1A C2A C3A -175.3(10) n
C6A C1A C2A C3A 2.9(17) n
C10A C1A C2A C12A 4.8(13) n
C6A C1A C2A C12A -177.1(10) n
C1A C2A C3A C4A -2.4(17) n
C12A C2A C3A C4A 177.5(12) n
C2A C3A C4A C5A 2.2(19) n
C3A C4A C5A C6A -2(2) n
C4A C5A C6A C1A 2.5(19) n
C4A C5A C6A C7A 178.4(13) n
C10A C1A C6A C5A 175.1(11) n
C2A C1A C6A C5A -2.8(17) n
C10A C1A C6A C7A -1.4(17) n
C2A C1A C6A C7A -179.3(11) n
C5A C6A C7A C8A -176.8(13) n
C1A C6A C7A C8A -.8(18) n
C6A C7A C8A C9A 2(2) n
C7A C8A C9A C10A -.6(19) n
C8A C9A C10A C1A -1.5(17) n
C8A C9A C10A C11A -175.0(11) n
C6A C1A C10A C9A 2.6(17) n
C2A C1A C10A C9A -179.3(10) n
C6A C1A C10A C11A 177.4(10) n
C2A C1A C10A C11A -4.5(13) n
C9A C10A C11A C15A 63.7(17) n
C1A C10A C11A C15A -110.2(10) n
C9A C10A C11A C16A -69.4(15) n
C1A C10A C11A C16A 116.7(10) n
C9A C10A C11A C12A 176.1(12) n
C1A C10A C11A C12A 2.3(12) n
C3A C2A C12A C13A -68.2(15) n
C1A C2A C12A C13A 111.8(10) n
C3A C2A C12A C18A 63.4(16) n
C1A C2A C12A C18A -116.6(10) n
C3A C2A C12A C11A 177.0(12) n
C1A C2A C12A C11A -3.0(11) n
C10A C11A C12A C13A -119.7(9) n
C15A C11A C12A C13A -1.0(11) n
C16A C11A C12A C13A 120.0(9) n
C10A C11A C12A C2A .5(11) n
C15A C11A C12A C2A 119.2(9) n
C16A C11A C12A C2A -119.9(9) n
C10A C11A C12A C18A 121.4(9) n
C15A C11A C12A C18A -119.9(9) n
C16A C11A C12A C18A 1.1(10) n
C2A C12A C13A C14A -135.1(9) n
C18A C12A C13A C14A 92.1(10) n
C11A C12A C13A C14A -21.4(11) n
C19A O1A C14A O2A -24.2(11) n
C19A O1A C14A C13A -146.5(8) n
C19A O1A C14A C15A 97.9(9) n
C20A O2A C14A O1A -1.5(11) n
C20A O2A C14A C13A 118.8(10) n
C20A O2A C14A C15A -123.9(10) n
C12A C13A C14A O1A -84.3(10) n
C12A C13A C14A O2A 157.6(8) n
C12A C13A C14A C15A 36.2(11) n
O1A C14A C15A C11A 82.1(10) n
O2A C14A C15A C11A -159.2(9) n
C13A C14A C15A C11A -36.8(11) n
C10A C11A C15A C14A 135.5(9) n
C16A C11A C15A C14A -91.7(10) n
C12A C11A C15A C14A 23.0(11) n
C10A C11A C16A C17A -92.2(9) n
C15A C11A C16A C17A 135.5(8) n
C12A C11A C16A C17A 21.6(10) n
C24A O4A C17A O3A -37.0(11) n
C24A O4A C17A C18A 85.9(10) n
C24A O4A C17A C16A -156.6(9) n
C23A O3A C17A O4A 25.1(11) n
C23A O3A C17A C18A -98.4(11) n
C23A O3A C17A C16A 144.9(10) n
C11A C16A C17A O4A -159.6(8) n
C11A C16A C17A O3A 84.3(11) n
C11A C16A C17A C18A -36.9(11) n
O4A C17A C18A C12A 158.9(8) n
O3A C17A C18A C12A -82.3(10) n
C16A C17A C18A C12A 37.9(10) n
C13A C12A C18A C17A -137.9(9) n
C2A C12A C18A C17A 89.9(9) n
C11A C12A C18A C17A -23.5(9) n
C14A O1A C19A C21A 163.7(10) n
C14A O1A C19A C20A 38.9(10) n
C14A O2A C20A C19A 25.4(11) n
C14A O2A C20A C22A 152.4(10) n
O1A C19A C20A O2A -38.8(10) n
C21A C19A C20A O2A -159.1(9) n
O1A C19A C20A C22A -161.1(9) n
C21A C19A C20A C22A 78.6(13) n
C17A O3A C23A C25A 120.6(11) n
C17A O3A C23A C24A -3.7(12) n
C17A O4A C24A C26A 158.6(11) n
C17A O4A C24A C23A 33.9(12) n
O3A C23A C24A O4A -18.0(12) n
C25A C23A C24A O4A -141.2(12) n
O3A C23A C24A C26A -137.3(11) n
C25A C23A C24A C26A 99.5(14) n
C6B C1B C2B C3B .1(18) n
C10B C1B C2B C3B 178.4(10) n
C6B C1B C2B C12B 179.4(10) n
C10B C1B C2B C12B -2.3(13) n
C1B C2B C3B C4B -.2(17) n
C12B C2B C3B C4B -179.3(11) n
C2B C3B C4B C5B -.6(19) n
C3B C4B C5B C6B 1.3(19) n
C2B C1B C6B C7B 178.3(12) n
C10B C1B C6B C7B .1(17) n
C2B C1B C6B C5B .6(17) n
C10B C1B C6B C5B -177.5(10) n
C4B C5B C6B C1B -1.3(17) n
C4B C5B C6B C7B -178.7(12) n
C1B C6B C7B C8B .7(19) n
C5B C6B C7B C8B 178.0(12) n
C6B C7B C8B C9B -3(2) n
C7B C8B C9B C10B 3(2) n
C8B C9B C10B C1B -2.4(17) n
C8B C9B C10B C11B -177.2(12) n
C2B C1B C10B C9B -177.6(10) n
C6B C1B C10B C9B .8(17) n
C2B C1B C10B C11B -1.6(13) n
C6B C1B C10B C11B 176.8(10) n
C9B C10B C11B C15B 64.6(16) n
C1B C10B C11B C15B -110.6(10) n
C9B C10B C11B C16B -67.5(16) n
C1B C10B C11B C16B 117.3(10) n
C9B C10B C11B C12B 179.7(12) n
C1B C10B C11B C12B 4.5(12) n
C1B C2B C12B C18B -109.4(11) n
C3B C2B C12B C18B 69.8(14) n
C1B C2B C12B C13B 117.0(10) n
C3B C2B C12B C13B -63.8(16) n
C1B C2B C12B C11B 4.8(11) n
C3B C2B C12B C11B -176.0(11) n
C10B C11B C12B C18B 115.2(9) n
C15B C11B C12B C18B -123.9(9) n
C16B C11B C12B C18B -4.4(10) n
C10B C11B C12B C2B -5.5(10) n
C15B C11B C12B C2B 115.4(9) n
C16B C11B C12B C2B -125.0(8) n
C10B C11B C12B C13B -123.7(9) n
C15B C11B C12B C13B -2.8(11) n
C16B C11B C12B C13B 116.7(9) n
C18B C12B C13B C14B 94.6(11) n
C2B C12B C13B C14B -131.7(10) n
C11B C12B C13B C14B -20.5(11) n
C19B O1B C14B O2B -23.8(11) n
C19B O1B C14B C13B -146.9(8) n
C19B O1B C14B C15B 96.8(10) n
C20B O2B C14B O1B -.2(11) n
C20B O2B C14B C13B 120.3(10) n
C20B O2B C14B C15B -122.0(9) n
C12B C13B C14B O1B -83.9(10) n
C12B C13B C14B O2B 157.7(9) n
C12B C13B C14B C15B 36.9(12) n
O1B C14B C15B C11B 80.7(10) n
O2B C14B C15B C11B -161.3(8) n
C13B C14B C15B C11B -38.4(11) n
C10B C11B C15B C14B 139.2(9) n
C16B C11B C15B C14B -88.4(10) n
C12B C11B C15B C14B 24.8(11) n
C10B C11B C16B C17B -86.8(10) n
C15B C11B C16B C17B 140.6(9) n
C12B C11B C16B C17B 26.4(10) n
C23B O3B C17B O4B -32.0(11) n
C23B O3B C17B C16B 89.5(11) n
C23B O3B C17B C18B -153.6(10) n
C24B O4B C17B O3B 6.7(11) n
C24B O4B C17B C16B -114.5(9) n
C24B O4B C17B C18B 128.1(9) n
C11B C16B C17B O3B 81.9(9) n
C11B C16B C17B O4B -160.8(8) n
C11B C16B C17B C18B -39.1(10) n
C2B C12B C18B C17B 93.5(10) n
C13B C12B C18B C17B -133.6(9) n
C11B C12B C18B C17B -19.1(11) n
O3B C17B C18B C12B -84.3(12) n
O4B C17B C18B C12B 158.3(8) n
C16B C17B C18B C12B 36.6(11) n
C14B O1B C19B C20B 37.9(11) n
C14B O1B C19B C21B 161.1(10) n
C14B O2B C20B C19B 22.8(12) n
C14B O2B C20B C22B 146.6(10) n
O1B C19B C20B O2B -37.0(11) n
C21B C19B C20B O2B -155.7(11) n
O1B C19B C20B C22B -154.5(10) n
C21B C19B C20B C22B 86.8(14) n
C17B O3B C23B C25B 168.5(11) n
C17B O3B C23B C24B 42.9(11) n
C17B O4B C24B C26B 145.3(11) n
C17B O4B C24B C23B 19.3(11) n
O3B C23B C24B O4B -37.6(10) n
C25B C23B C24B O4B -156.8(10) n
O3B C23B C24B C26B -158.1(11) n
C25B C23B C24B C26B 82.7(15) n

loop_
_cod_related_entry_id
_cod_related_entry_database
_cod_related_entry_code
1 ChemSpider 24731056
